data_7120189
loop_
_publ_author_name
'Chen, Ming'
'Yu, Le'
'Ren, Zhi-Hui'
'Wang, Yao-Yu'
'Guan, Zheng-Hui'

_publ_section_title
;
 Palladium-catalyzed oxidative carbonylation of N-aryl enamino esters with
 CO and alcohols: synthesis of N-aryl aminomethylenemalonates
;
_journal_name_full 'Chem. Commun.'
_journal_paper_doi 10.1039/C7CC02852K
_journal_year 2017
_chemical_formula_sum 'C15 H17 N O5'
_chemical_formula_weight 291.30
_chemical_name_systematic
; 
 ? 
;
_space_group_IT_number 14
_symmetry_cell_setting monoclinic
_symmetry_space_group_name_Hall '-P 2ybc'
_symmetry_space_group_name_H-M 'P 1 21/c 1'
_atom_sites_solution_hydrogens geom
_atom_sites_solution_primary direct
_atom_sites_solution_secondary difmap
_audit_creation_method SHELXL-97
_audit_update_record
;
2017-03-25 deposited with the CCDC.
2017-05-10 downloaded from the CCDC.
;
_cell_angle_alpha 90.00
_cell_angle_beta 91.540(6)
_cell_angle_gamma 90.00
_cell_formula_units_Z 4
_cell_length_a 8.385(2)
_cell_length_b 7.230(2)
_cell_length_c 23.546(7)
_cell_measurement_reflns_used 1239
_cell_measurement_temperature 296(2)
_cell_measurement_theta_max 23.25
_cell_measurement_theta_min 2.95
_cell_volume 1426.9(7)
_computing_cell_refinement 'Bruker SAINT'
_computing_data_collection 'Bruker APEX2'
_computing_data_reduction 'Bruker SAINT'
_computing_molecular_graphics 'Bruker SHELXTL'
_computing_publication_material 'Bruker SHELXTL'
_computing_structure_refinement 'SHELXL-97 (Sheldrick, 2008)'
_computing_structure_solution 'SHELXS-97 (Sheldrick, 2008)'
_diffrn_ambient_temperature 296(2)
_diffrn_measured_fraction_theta_full 0.998
_diffrn_measured_fraction_theta_max 0.998
_diffrn_measurement_device_type 'Bruker APEX-II CCD'
_diffrn_measurement_method '\f and \w scans'
_diffrn_radiation_monochromator graphite
_diffrn_radiation_source 'fine-focus sealed tube'
_diffrn_radiation_type MoK\a
_diffrn_radiation_wavelength 0.71073
_diffrn_reflns_av_R_equivalents 0.0328
_diffrn_reflns_av_sigmaI/netI 0.0385
_diffrn_reflns_limit_h_max 10
_diffrn_reflns_limit_h_min -8
_diffrn_reflns_limit_k_max 8
_diffrn_reflns_limit_k_min -8
_diffrn_reflns_limit_l_max 27
_diffrn_reflns_limit_l_min -28
_diffrn_reflns_number 6923
_diffrn_reflns_theta_full 25.09
_diffrn_reflns_theta_max 25.09
_diffrn_reflns_theta_min 2.43
_exptl_absorpt_coefficient_mu 0.102
_exptl_absorpt_correction_T_max 0.9866
_exptl_absorpt_correction_T_min 0.9633
_exptl_absorpt_correction_type none
_exptl_crystal_colour colourless
_exptl_crystal_density_diffrn 1.356
_exptl_crystal_density_meas 1.356
_exptl_crystal_density_method 'not measured'
_exptl_crystal_description block
_exptl_crystal_F_000 616
_exptl_crystal_size_max 0.37
_exptl_crystal_size_mid 0.27
_exptl_crystal_size_min 0.13
_refine_diff_density_max 0.186
_refine_diff_density_min -0.154
_refine_diff_density_rms 0.045
_refine_ls_extinction_coef 0.012(2)
_refine_ls_extinction_expression Fc^*^=kFc[1+0.001xFc^2^\l^3^/sin(2\q)]^-1/4^
_refine_ls_extinction_method SHELXL
_refine_ls_goodness_of_fit_ref 1.019
_refine_ls_hydrogen_treatment mixed
_refine_ls_matrix_type full
_refine_ls_number_parameters 195
_refine_ls_number_reflns 2534
_refine_ls_number_restraints 0
_refine_ls_restrained_S_all 1.019
_refine_ls_R_factor_all 0.0675
_refine_ls_R_factor_gt 0.0461
_refine_ls_shift/su_max 0.000
_refine_ls_shift/su_mean 0.000
_refine_ls_structure_factor_coef Fsqd
_refine_ls_weighting_details 'calc w=1/[\s^2^(Fo^2^)+(0.0670P)^2^+0.1411P] where P=(Fo^2^+2Fc^2^)/3'
_refine_ls_weighting_scheme calc
_refine_ls_wR_factor_gt 0.1183
_refine_ls_wR_factor_ref 0.1335
_reflns_number_gt 1830
_reflns_number_total 2534
_reflns_threshold_expression >2sigma(I)
_cod_data_source_file c7cc02852k2.cif
_cod_data_source_block xb7771_0m
_cod_depositor_comments
;
The following automatic conversions were performed:

'_symmetry_cell_setting' value 'Monoclinic' changed to 'monoclinic'
according to
/home/data/users/saulius/crontab/automatic-downloads/rss-feeds/RSC/lib/dictionaries/cif_core.dic
dictionary named 'cif_core.dic' version 2.4.2 from 2011-04-26.

Automatic conversion script
Id: cif_fix_values 4973 2017-02-22 13:04:09Z antanas 
;
_cod_original_sg_symbol_H-M P2(1)/c
_cod_database_code 7120189

loop_
_symmetry_equiv_pos_as_xyz
'x, y, z'
'-x, y+1/2, -z+1/2'
'-x, -y, -z'
'x, -y-1/2, z-1/2'

loop_
_atom_site_label
_atom_site_type_symbol
_atom_site_fract_x
_atom_site_fract_y
_atom_site_fract_z
_atom_site_U_iso_or_equiv
_atom_site_adp_type
_atom_site_occupancy
_atom_site_symmetry_multiplicity
_atom_site_calc_flag
_atom_site_refinement_flags
N1 N 0.41646(19) 0.1943(2) 0.23999(7) 0.0468(5) Uani 1 1 d .
H1 H 0.4728 0.1670 0.2112 0.056 Uiso 1 1 calc R
O1 O 0.7089(2) 0.1014(3) 0.49116(7) 0.0716(5) Uani 1 1 d .
O2 O 0.45012(16) 0.1289(2) 0.13197(6) 0.0525(4) Uani 1 1 d .
O3 O 0.24215(16) 0.1904(2) 0.07474(6) 0.0524(4) Uani 1 1 d .
O4 O -0.03186(15) 0.1242(2) 0.12940(6) 0.0508(4) Uani 1 1 d .
O5 O -0.0373(2) 0.3962(3) 0.17234(8) 0.0786(6) Uani 1 1 d .
C1 C 0.9440(3) 0.2114(4) 0.45034(11) 0.0726(8) Uani 1 1 d .
H1A H 0.9864 0.1991 0.4884 0.109 Uiso 1 1 calc R
H1B H 0.9523 0.3380 0.4384 0.109 Uiso 1 1 calc R
H1C H 1.0034 0.1341 0.4254 0.109 Uiso 1 1 calc R
C2 C 0.7728(3) 0.1539(3) 0.44846(10) 0.0511(6) Uani 1 1 d .
C3 C 0.6807(2) 0.1643(3) 0.39356(8) 0.0424(5) Uani 1 1 d .
C4 C 0.7471(2) 0.2292(3) 0.34413(9) 0.0456(5) Uani 1 1 d .
H4 H 0.8534 0.2660 0.3446 0.055 Uiso 1 1 calc R
C5 C 0.6580(2) 0.2399(3) 0.29446(9) 0.0445(5) Uani 1 1 d .
H5 H 0.7043 0.2842 0.2617 0.053 Uiso 1 1 calc R
C6 C 0.4996(2) 0.1852(3) 0.29291(8) 0.0418(5) Uani 1 1 d .
C7 C 0.4334(3) 0.1147(3) 0.34147(9) 0.0492(6) Uani 1 1 d .
H7 H 0.3284 0.0730 0.3405 0.059 Uiso 1 1 calc R
C8 C 0.5230(2) 0.1062(3) 0.39131(9) 0.0479(5) Uani 1 1 d .
H8 H 0.4770 0.0607 0.4240 0.057 Uiso 1 1 calc R
C9 C 0.2643(2) 0.2385(3) 0.22722(8) 0.0404(5) Uani 1 1 d .
C10 C 0.1618(3) 0.3082(3) 0.27397(9) 0.0567(6) Uani 1 1 d .
H10A H 0.0999 0.2080 0.2885 0.085 Uiso 1 1 calc R
H10B H 0.0915 0.4027 0.2593 0.085 Uiso 1 1 calc R
H10C H 0.2283 0.3586 0.3040 0.085 Uiso 1 1 calc R
C11 C 0.2061(2) 0.2235(3) 0.17205(8) 0.0385(5) Uani 1 1 d .
C12 C 0.3109(2) 0.1734(3) 0.12631(8) 0.0401(5) Uani 1 1 d .
C13 C 0.3426(3) 0.1520(4) 0.02739(9) 0.0644(7) Uani 1 1 d .
H13A H 0.4351 0.2302 0.0296 0.097 Uiso 1 1 calc R
H13B H 0.2843 0.1755 -0.0075 0.097 Uiso 1 1 calc R
H13C H 0.3752 0.0248 0.0286 0.097 Uiso 1 1 calc R
C14 C 0.0371(2) 0.2621(3) 0.15859(8) 0.0440(5) Uani 1 1 d .
C15 C -0.1952(2) 0.1530(4) 0.11140(11) 0.0665(7) Uani 1 1 d .
H15A H -0.2566 0.1878 0.1435 0.100 Uiso 1 1 calc R
H15B H -0.2374 0.0408 0.0952 0.100 Uiso 1 1 calc R
H15C H -0.2004 0.2496 0.0834 0.100 Uiso 1 1 calc R

loop_
_atom_site_aniso_label
_atom_site_aniso_U_11
_atom_site_aniso_U_22
_atom_site_aniso_U_33
_atom_site_aniso_U_23
_atom_site_aniso_U_13
_atom_site_aniso_U_12
N1 0.0382(10) 0.0580(12) 0.0443(10) -0.0028(8) 0.0003(8) -0.0004(8)
O1 0.0729(12) 0.0944(14) 0.0470(9) 0.0005(9) -0.0059(8) -0.0110(10)
O2 0.0316(8) 0.0692(11) 0.0567(9) -0.0028(8) 0.0041(7) 0.0043(7)
O3 0.0377(8) 0.0777(11) 0.0418(8) -0.0015(7) 0.0039(6) 0.0044(7)
O4 0.0307(8) 0.0610(10) 0.0604(9) -0.0069(8) -0.0043(7) 0.0009(7)
O5 0.0518(10) 0.0715(13) 0.1116(15) -0.0271(11) -0.0122(10) 0.0250(9)
C1 0.0555(15) 0.091(2) 0.0705(16) 0.0103(15) -0.0201(13) -0.0067(14)
C2 0.0530(13) 0.0473(14) 0.0528(13) -0.0041(11) -0.0056(11) 0.0028(11)
C3 0.0415(12) 0.0376(12) 0.0479(12) -0.0050(9) -0.0040(9) 0.0024(9)
C4 0.0346(11) 0.0470(13) 0.0551(13) -0.0029(10) -0.0030(9) 0.0001(10)
C5 0.0390(12) 0.0467(13) 0.0479(12) 0.0012(10) 0.0025(9) 0.0008(10)
C6 0.0423(12) 0.0380(12) 0.0448(11) -0.0037(9) -0.0045(9) -0.0001(9)
C7 0.0400(12) 0.0503(14) 0.0572(13) 0.0025(10) -0.0023(10) -0.0091(10)
C8 0.0473(13) 0.0482(13) 0.0481(12) 0.0030(10) 0.0026(10) -0.0022(10)
C9 0.0363(11) 0.0362(12) 0.0488(12) 0.0002(9) 0.0040(9) -0.0021(9)
C10 0.0553(14) 0.0651(16) 0.0500(13) -0.0046(11) 0.0057(11) 0.0131(12)
C11 0.0316(10) 0.0388(12) 0.0451(11) -0.0006(9) 0.0017(8) -0.0004(9)
C12 0.0315(11) 0.0411(12) 0.0476(12) -0.0008(9) 0.0003(9) -0.0025(9)
C13 0.0573(15) 0.0875(19) 0.0491(13) -0.0087(12) 0.0150(11) 0.0001(13)
C14 0.0358(11) 0.0503(14) 0.0459(12) 0.0008(10) 0.0037(9) 0.0033(10)
C15 0.0357(12) 0.094(2) 0.0688(15) 0.0023(14) -0.0136(11) 0.0020(13)

loop_
_atom_type_symbol
_atom_type_description
_atom_type_scat_dispersion_real
_atom_type_scat_dispersion_imag
_atom_type_scat_source
C C 0.0033 0.0016 'International Tables Vol C Tables 4.2.6.8 and 6.1.1.4'
H H 0.0000 0.0000 'International Tables Vol C Tables 4.2.6.8 and 6.1.1.4'
N N 0.0061 0.0033 'International Tables Vol C Tables 4.2.6.8 and 6.1.1.4'
O O 0.0106 0.0060 'International Tables Vol C Tables 4.2.6.8 and 6.1.1.4'

loop_
_geom_angle_atom_site_label_1
_geom_angle_atom_site_label_2
_geom_angle_atom_site_label_3
_geom_angle
C9 N1 C6 130.73(17)
C9 N1 H1 114.6
C6 N1 H1 114.6
C12 O3 C13 116.01(16)
C14 O4 C15 116.11(18)
C2 C1 H1A 109.5
C2 C1 H1B 109.5
H1A C1 H1B 109.5
C2 C1 H1C 109.5
H1A C1 H1C 109.5
H1B C1 H1C 109.5
O1 C2 C3 120.3(2)
O1 C2 C1 120.6(2)
C3 C2 C1 119.1(2)
C4 C3 C8 118.35(18)
C4 C3 C2 122.36(19)
C8 C3 C2 119.28(19)
C5 C4 C3 120.86(19)
C5 C4 H4 119.6
C3 C4 H4 119.6
C4 C5 C6 120.38(19)
C4 C5 H5 119.8
C6 C5 H5 119.8
C7 C6 C5 119.31(19)
C7 C6 N1 123.19(18)
C5 C6 N1 117.38(18)
C8 C7 C6 119.97(19)
C8 C7 H7 120.0
C6 C7 H7 120.0
C7 C8 C3 121.08(19)
C7 C8 H8 119.5
C3 C8 H8 119.5
N1 C9 C11 120.17(18)
N1 C9 C10 118.39(18)
C11 C9 C10 121.43(18)
C9 C10 H10A 109.5
C9 C10 H10B 109.5
H10A C10 H10B 109.5
C9 C10 H10C 109.5
H10A C10 H10C 109.5
H10B C10 H10C 109.5
C9 C11 C12 120.76(17)
C9 C11 C14 120.17(17)
C12 C11 C14 119.06(17)
O2 C12 O3 120.93(17)
O2 C12 C11 125.65(18)
O3 C12 C11 113.32(16)
O3 C13 H13A 109.5
O3 C13 H13B 109.5
H13A C13 H13B 109.5
O3 C13 H13C 109.5
H13A C13 H13C 109.5
H13B C13 H13C 109.5
O5 C14 O4 121.38(19)
O5 C14 C11 126.8(2)
O4 C14 C11 111.79(18)
O4 C15 H15A 109.5
O4 C15 H15B 109.5
H15A C15 H15B 109.5
O4 C15 H15C 109.5
H15A C15 H15C 109.5
H15B C15 H15C 109.5

loop_
_geom_bond_atom_site_label_1
_geom_bond_atom_site_label_2
_geom_bond_distance
N1 C9 1.342(2)
N1 C6 1.413(2)
N1 H1 0.8600
O1 C2 1.213(3)
O2 C12 1.215(2)
O3 C12 1.336(2)
O3 C13 1.442(2)
O4 C14 1.334(2)
O4 C15 1.438(2)
O5 C14 1.202(2)
C1 C2 1.494(3)
C1 H1A 0.9600
C1 H1B 0.9600
C1 H1C 0.9600
C2 C3 1.490(3)
C3 C4 1.386(3)
C3 C8 1.387(3)
C4 C5 1.373(3)
C4 H4 0.9300
C5 C6 1.386(3)
C5 H5 0.9300
C6 C7 1.382(3)
C7 C8 1.378(3)
C7 H7 0.9300
C8 H8 0.9300
C9 C11 1.380(3)
C9 C10 1.502(3)
C10 H10A 0.9600
C10 H10B 0.9600
C10 H10C 0.9600
C11 C12 1.454(3)
C11 C14 1.470(3)
C13 H13A 0.9600
C13 H13B 0.9600
C13 H13C 0.9600
C15 H15A 0.9600
C15 H15B 0.9600
C15 H15C 0.9600

loop_
_geom_torsion_atom_site_label_1
_geom_torsion_atom_site_label_2
_geom_torsion_atom_site_label_3
_geom_torsion_atom_site_label_4
_geom_torsion
O1 C2 C3 C4 177.8(2)
C1 C2 C3 C4 -1.3(3)
O1 C2 C3 C8 -2.7(3)
C1 C2 C3 C8 178.2(2)
C8 C3 C4 C5 1.5(3)
C2 C3 C4 C5 -178.91(19)
C3 C4 C5 C6 -0.2(3)
C4 C5 C6 C7 -1.8(3)
C4 C5 C6 N1 -178.02(18)
C9 N1 C6 C7 40.2(3)
C9 N1 C6 C5 -143.8(2)
C5 C6 C7 C8 2.5(3)
N1 C6 C7 C8 178.47(19)
C6 C7 C8 C3 -1.2(3)
C4 C3 C8 C7 -0.8(3)
C2 C3 C8 C7 179.60(19)
C6 N1 C9 C11 -174.82(19)
C6 N1 C9 C10 6.6(3)
N1 C9 C11 C12 -4.7(3)
C10 C9 C11 C12 173.83(19)
N1 C9 C11 C14 176.63(19)
C10 C9 C11 C14 -4.8(3)
C13 O3 C12 O2 0.3(3)
C13 O3 C12 C11 176.89(17)
C9 C11 C12 O2 5.4(3)
C14 C11 C12 O2 -175.9(2)
C9 C11 C12 O3 -170.98(17)
C14 C11 C12 O3 7.7(3)
C15 O4 C14 O5 5.1(3)
C15 O4 C14 C11 -176.68(17)
C9 C11 C14 O5 50.0(3)
C12 C11 C14 O5 -128.7(2)
C9 C11 C14 O4 -128.08(19)
C12 C11 C14 O4 53.2(2)
